data_7119607
loop_
_publ_author_name
'Shen, Yunjun'
'Pan, Yani'
'Liu, Jiyong'
'Sattasathuchana, Tosaporn'
'Baldridge, Kim K.'
'Duttwyler, Simon'

_publ_section_title
;
 Synthesis and full characterization of an iridium B-H activation
 intermediate of the monocarba-closo-dodecaborate anion.
;
_journal_issue 1
_journal_name_full 'Chemical communications (Cambridge, England)'
_journal_page_first 176
_journal_page_last 179
_journal_paper_doi 10.1039/c6cc08121e
_journal_volume 53
_journal_year 2016
_chemical_formula_moiety 'C21 H35 B11 Ir N2 O3 S, C8 H20 N'
_chemical_formula_sum 'C29 H55 B11 Ir N3 O3 S'
_chemical_formula_weight 836.93
_chemical_name_systematic
;
 ? 
;
_space_group_crystal_system monoclinic
_space_group_IT_number 15
_space_group_name_Hall '-C 2yc'
_space_group_name_H-M_alt 'C 1 2/c 1'
_symmetry_space_group_name_Hall '-C 2yc'
_symmetry_space_group_name_H-M 'C 1 2/c 1'
_atom_sites_solution_hydrogens geom
_atom_sites_solution_primary direct
_atom_sites_solution_secondary difmap
_audit_creation_date 2014-12-25
_audit_creation_method
;
Olex2 1.2
(compiled 2014.03.20 svn.r2914 for OlexSys, GUI svn.r4816)
;
_audit_update_record
;
2016-10-06 deposited with the CCDC.
2016-12-02 downloaded from the CCDC.
;
_cell_angle_alpha 90.00
_cell_angle_beta 107.086(5)
_cell_angle_gamma 90.00
_cell_formula_units_Z 8
_cell_length_a 31.5995(15)
_cell_length_b 11.8627(4)
_cell_length_c 22.3097(8)
_cell_measurement_reflns_used 5222
_cell_measurement_temperature 293(2)
_cell_measurement_theta_max 29.1417
_cell_measurement_theta_min 2.8598
_cell_volume 7993.8(6)
_computing_cell_refinement
;
CrysAlisPro, Agilent Technologies,
Version 1.171.35.11 (release 16-05-2011 CrysAlis171 .NET)
(compiled May 16 2011,17:55:39)
;
_computing_data_collection
;
CrysAlisPro, Agilent Technologies,
Version 1.171.35.11 (release 16-05-2011 CrysAlis171 .NET)
(compiled May 16 2011,17:55:39)
;
_computing_data_reduction
;
CrysAlisPro, Agilent Technologies,
Version 1.171.35.11 (release 16-05-2011 CrysAlis171 .NET)
(compiled May 16 2011,17:55:39)
;
_computing_molecular_graphics 'Olex2 (Dolomanov et al., 2009)'
_computing_publication_material 'Olex2 (Dolomanov et al., 2009)'
_computing_structure_refinement 'ShelXL (Sheldrick, 2008)'
_computing_structure_solution 'ShelXS (Sheldrick, 2008)'
_diffrn_ambient_temperature 293.15
_diffrn_detector_area_resol_mean 10.3592
_diffrn_measured_fraction_theta_full 0.998
_diffrn_measured_fraction_theta_max 0.998
_diffrn_measurement_device_type 'Xcalibur, Atlas, Gemini ultra'
_diffrn_measurement_method '\w scans'
_diffrn_orient_matrix_UB_11 -0.0081277000
_diffrn_orient_matrix_UB_12 0.0239508000
_diffrn_orient_matrix_UB_13 0.0235920000
_diffrn_orient_matrix_UB_21 0.0135752000
_diffrn_orient_matrix_UB_22 0.0480424000
_diffrn_orient_matrix_UB_23 0.0011154000
_diffrn_orient_matrix_UB_31 -0.0173423000
_diffrn_orient_matrix_UB_32 0.0263688000
_diffrn_orient_matrix_UB_33 -0.0234163000
_diffrn_radiation_monochromator graphite
_diffrn_radiation_type MoK\a
_diffrn_radiation_wavelength 0.71073
_diffrn_reflns_av_R_equivalents 0.0329
_diffrn_reflns_av_unetI/netI 0.0484
_diffrn_reflns_limit_h_max 38
_diffrn_reflns_limit_h_min -33
_diffrn_reflns_limit_k_max 11
_diffrn_reflns_limit_k_min -14
_diffrn_reflns_limit_l_max 22
_diffrn_reflns_limit_l_min -26
_diffrn_reflns_number 16133
_diffrn_reflns_theta_full 25.35
_diffrn_reflns_theta_max 25.35
_diffrn_reflns_theta_min 3.01
_diffrn_source 'Enhance (Mo) X-ray Source'
_exptl_absorpt_coefficient_mu 3.426
_exptl_absorpt_correction_T_max 1.00000
_exptl_absorpt_correction_T_min 0.49834
_exptl_absorpt_correction_type multi-scan
_exptl_absorpt_process_details
;
CrysAlisPro, Agilent Technologies,
Version 1.171.35.11 (release 16-05-2011 CrysAlis171 .NET)
(compiled May 16 2011,17:55:39)
Empirical absorption correction using spherical harmonics,
 implemented in SCALE3 ABSPACK scaling algorithm.
;
_exptl_crystal_colour yellow
_exptl_crystal_colour_primary yellow
_exptl_crystal_density_diffrn 1.391
_exptl_crystal_density_method 'not measured'
_exptl_crystal_description plate
_exptl_crystal_F_000 3376
_exptl_crystal_size_max 0.42
_exptl_crystal_size_mid 0.3
_exptl_crystal_size_min 0.23
_refine_diff_density_max 1.256
_refine_diff_density_min -0.880
_refine_diff_density_rms 0.118
_refine_ls_extinction_method none
_refine_ls_goodness_of_fit_ref 1.050
_refine_ls_hydrogen_treatment constr
_refine_ls_matrix_type full
_refine_ls_number_parameters 444
_refine_ls_number_reflns 7312
_refine_ls_number_restraints 240
_refine_ls_restrained_S_all 1.118
_refine_ls_R_factor_all 0.0537
_refine_ls_R_factor_gt 0.0393
_refine_ls_shift/su_max 0.001
_refine_ls_shift/su_mean 0.000
_refine_ls_structure_factor_coef Fsqd
_refine_ls_weighting_details 'calc w=1/[\s^2^(Fo^2^)+(0.0592P)^2^+12.1276P] where P=(Fo^2^+2Fc^2^)/3'
_refine_ls_weighting_scheme calc
_refine_ls_wR_factor_gt 0.1008
_refine_ls_wR_factor_ref 0.1095
_reflns_number_gt 5890
_reflns_number_total 7312
_reflns_threshold_expression >2sigma(I)
_cod_data_source_file c6cc08121e2.cif
_cod_data_source_block 141225_yjs_0094
_cod_database_code 7119607
_chemical_oxdiff_formula c21h23n1o4s1Ir1
_reflns_odcompleteness_completeness 99.63
_reflns_odcompleteness_iscentric 1
_reflns_odcompleteness_theta 26.32
_olex2_refinement_description
;
1. Fixed Uiso
 At 1.2 times of:
  All B(H) groups, All C(H) groups, All C(H,H) groups
 At 1.5 times of:
  All C(H,H,H) groups
2. Uiso/Uaniso restraints and constraints
C10 \\sim C14 \\sim C12 \\sim C11 \\sim C13 \\sim C15 \\sim C16 \\sim C17 \\sim
C19 \\sim C18: within 3.8A with sigma of 0.01 and sigma for terminal atoms of
0.02
3.a Secondary CH2 refined with riding coordinates:
 C22(H22A,H22B), C24(H24A,H24B), C26(H26A,H26B), C28(H28A,H28B)
3.b Aromatic/amide H refined with riding coordinates:
 C4(H4A), C5(H5A), C7(H7), C8(H8)
3.c Idealised Me refined as rotating group:
 C9(H9A,H9B,H9C), C15(H15A,H15B,H15C), C16(H16A,H16B,H16C), C17(H17A,H17B,
 H17C), C18(H18A,H18B,H18C), C19(H19A,H19B,H19C), C21(H21A,H21B,H21C), C23(H23A,
 H23B,H23C), C25(H25A,H25B,H25C), C27(H27A,H27B,H27C), C29(H29A,H29B,H29C)
3.d Boron cage BH refined with riding coordinates:
 B1(H1), B3(H3), B4(H4), B5(H5), B6(H6), B7(H7A), B8(H8A), B9(H9), B10(H10),
 B11(H11)
;

loop_
_space_group_symop_id
_space_group_symop_operation_xyz
1 'x, y, z'
2 '-x, y, -z+1/2'
3 'x+1/2, y+1/2, z'
4 '-x+1/2, y+1/2, -z+1/2'
5 '-x, -y, -z'
6 'x, -y, z-1/2'
7 '-x+1/2, -y+1/2, -z'
8 'x+1/2, -y+1/2, z-1/2'

loop_
_atom_site_label
_atom_site_type_symbol
_atom_site_fract_x
_atom_site_fract_y
_atom_site_fract_z
_atom_site_U_iso_or_equiv
_atom_site_adp_type
_atom_site_occupancy
_atom_site_calc_flag
_atom_site_refinement_flags_posn
Ir1 Ir 0.100120(7) 0.921266(18) 0.436568(9) 0.03322(10) Uani 1 d .
S1 S 0.09595(5) 0.64296(14) 0.43431(7) 0.0423(4) Uani 1 d .
O1 O 0.10840(15) 0.6545(3) 0.31312(19) 0.0474(11) Uani 1 d .
O2 O 0.05458(16) 0.5905(4) 0.4012(3) 0.0588(13) Uani 1 d .
O3 O 0.10135(17) 0.6735(4) 0.4986(2) 0.0594(13) Uani 1 d .
N1 N 0.10598(15) 0.7566(4) 0.3999(2) 0.0338(10) Uani 1 d .
N2 N 0.15711(16) 0.8887(4) 0.5046(2) 0.0367(11) Uani 1 d .
C1 C 0.13700(18) 0.8416(5) 0.3260(2) 0.0322(12) Uani 1 d .
C2 C 0.11513(17) 0.7413(5) 0.3437(2) 0.0328(12) Uani 1 d .
C3 C 0.1395(2) 0.5490(5) 0.4350(3) 0.0406(14) Uani 1 d .
C4 C 0.1322(2) 0.4526(5) 0.3990(3) 0.0501(17) Uani 1 d .
H4A H 0.1038 0.4338 0.3747 0.060 Uiso 1 calc R
C5 C 0.1678(2) 0.3840(6) 0.3995(3) 0.0549(18) Uani 1 d .
H5A H 0.1628 0.3185 0.3755 0.066 Uiso 1 calc R
C6 C 0.2104(2) 0.4106(5) 0.4347(3) 0.0523(18) Uani 1 d .
C7 C 0.2163(2) 0.5057(5) 0.4715(3) 0.0518(17) Uani 1 d .
H7 H 0.2446 0.5236 0.4968 0.062 Uiso 1 calc R
C8 C 0.1814(2) 0.5753(5) 0.4718(3) 0.0492(17) Uani 1 d .
H8 H 0.1862 0.6396 0.4968 0.059 Uiso 1 calc R
C9 C 0.2498(3) 0.3395(7) 0.4315(5) 0.080(3) Uani 1 d .
H9A H 0.2639 0.3743 0.4035 0.120 Uiso 1 calc GR
H9B H 0.2399 0.2655 0.4165 0.120 Uiso 1 calc GR
H9C H 0.2706 0.3340 0.4726 0.120 Uiso 1 calc GR
C10 C 0.0442(3) 1.0335(8) 0.3986(4) 0.0754(18) Uani 1 d .
C11 C 0.0729(3) 1.0788(7) 0.4540(5) 0.0724(18) Uani 1 d .
C12 C 0.0710(3) 1.0048(8) 0.5028(4) 0.0774(19) Uani 1 d .
C13 C 0.0419(3) 0.9180(7) 0.4766(5) 0.0770(18) Uani 1 d .
C14 C 0.0279(3) 0.9345(8) 0.4140(5) 0.085(2) Uani 1 d .
C15 C 0.0266(4) 1.0898(9) 0.3373(5) 0.119(3) Uani 1 d .
H15A H 0.0477 1.1437 0.3317 0.178 Uiso 1 calc GR
H15B H -0.0006 1.1276 0.3358 0.178 Uiso 1 calc GR
H15C H 0.0211 1.0345 0.3044 0.178 Uiso 1 calc GR
C16 C 0.0947(4) 1.1928(10) 0.4574(6) 0.122(3) Uani 1 d .
H16A H 0.1153 1.2030 0.4983 0.183 Uiso 1 calc GR
H16B H 0.0725 1.2507 0.4498 0.183 Uiso 1 calc GR
H16C H 0.1102 1.1971 0.4263 0.183 Uiso 1 calc GR
C17 C 0.0972(4) 1.0296(12) 0.5703(5) 0.131(3) Uani 1 d .
H17A H 0.1031 0.9605 0.5937 0.196 Uiso 1 calc GR
H17B H 0.0805 1.0791 0.5888 0.196 Uiso 1 calc GR
H17C H 0.1247 1.0651 0.5713 0.196 Uiso 1 calc GR
C18 C 0.0256(4) 0.8224(11) 0.5107(6) 0.133(3) Uani 1 d .
H18A H 0.0306 0.7512 0.4935 0.199 Uiso 1 calc GR
H18B H -0.0055 0.8316 0.5054 0.199 Uiso 1 calc GR
H18C H 0.0415 0.8246 0.5546 0.199 Uiso 1 calc GR
C19 C -0.0034(4) 0.8584(11) 0.3659(6) 0.140(4) Uani 1 d .
H19A H 0.0134 0.8128 0.3455 0.210 Uiso 1 calc GR
H19B H -0.0240 0.9039 0.3353 0.210 Uiso 1 calc GR
H19C H -0.0192 0.8106 0.3866 0.210 Uiso 1 calc GR
C20 C 0.1836(2) 0.8707(5) 0.5493(3) 0.0443(15) Uani 1 d .
C21 C 0.2179(3) 0.8459(7) 0.6082(3) 0.075(2) Uani 1 d .
H21A H 0.2295 0.7717 0.6061 0.112 Uiso 1 calc GR
H21B H 0.2053 0.8494 0.6424 0.112 Uiso 1 calc GR
H21C H 0.2413 0.9003 0.6146 0.112 Uiso 1 calc GR
B1 B 0.1851(2) 0.8821(6) 0.3778(3) 0.0400(16) Uani 1 d .
H1 H 0.2015 0.8367 0.4214 0.048 Uiso 1 calc R
B2 B 0.1351(2) 0.9605(6) 0.3712(3) 0.0368(15) Uani 1 d .
B3 B 0.1044(2) 0.9494(6) 0.2896(3) 0.0431(18) Uani 1 d .
H3 H 0.0680 0.9481 0.2753 0.052 Uiso 1 calc R
B4 B 0.1345(3) 0.8673(6) 0.2488(3) 0.0430(17) Uani 1 d .
H4 H 0.1176 0.8139 0.2086 0.052 Uiso 1 calc R
B5 B 0.1846(2) 0.8249(7) 0.3038(3) 0.0429(17) Uani 1 d .
H5 H 0.2001 0.7435 0.2994 0.051 Uiso 1 calc R
B6 B 0.2160(3) 0.9455(8) 0.3334(4) 0.060(2) Uani 1 d .
H6 H 0.2524 0.9440 0.3482 0.072 Uiso 1 calc R
B7 B 0.1856(3) 1.0294(7) 0.3736(3) 0.0491(19) Uani 1 d .
H7A H 0.2025 1.0825 0.4140 0.059 Uiso 1 calc R
B8 B 0.1353(3) 1.0717(6) 0.3181(3) 0.052(2) Uani 1 d .
H8A H 0.1192 1.1526 0.3219 0.062 Uiso 1 calc R
B9 B 0.1347(3) 1.0152(7) 0.2441(4) 0.058(2) Uani 1 d .
H9 H 0.1182 1.0600 0.2003 0.069 Uiso 1 calc R
B10 B 0.1844(3) 0.9367(7) 0.2527(4) 0.056(2) Uani 1 d .
H10 H 0.2001 0.9298 0.2149 0.067 Uiso 1 calc R
B11 B 0.1855(4) 1.0634(7) 0.2961(4) 0.065(3) Uani 1 d .
H11 H 0.2023 1.1393 0.2862 0.078 Uiso 1 calc R
N3 N 0.12176(19) 0.5182(4) 0.6602(3) 0.0538(14) Uani 1 d .
C22 C 0.1135(3) 0.6428(7) 0.6555(4) 0.073(2) Uani 1 d .
H22A H 0.1010 0.6624 0.6116 0.087 Uiso 1 calc R
H22B H 0.1417 0.6813 0.6707 0.087 Uiso 1 calc R
C23 C 0.0830(4) 0.6862(9) 0.6913(5) 0.115(4) Uani 1 d .
H23A H 0.0537 0.6570 0.6727 0.173 Uiso 1 calc GR
H23B H 0.0822 0.7671 0.6896 0.173 Uiso 1 calc GR
H23C H 0.0937 0.6621 0.7342 0.173 Uiso 1 calc GR
C24 C 0.1497(3) 0.4932(7) 0.6168(4) 0.067(2) Uani 1 d .
H24A H 0.1755 0.5418 0.6280 0.080 Uiso 1 calc R
H24B H 0.1327 0.5114 0.5741 0.080 Uiso 1 calc R
C25 C 0.1649(4) 0.3710(9) 0.6191(6) 0.115(4) Uani 1 d .
H25A H 0.1837 0.3618 0.5926 0.173 Uiso 1 calc GR
H25B H 0.1396 0.3227 0.6048 0.173 Uiso 1 calc GR
H25C H 0.1810 0.3516 0.6614 0.173 Uiso 1 calc GR
C26 C 0.1461(3) 0.4851(9) 0.7275(4) 0.090(3) Uani 1 d .
H26A H 0.1276 0.5045 0.7537 0.108 Uiso 1 calc R
H26B H 0.1498 0.4038 0.7292 0.108 Uiso 1 calc R
C27 C 0.1905(4) 0.5375(11) 0.7552(4) 0.113(4) Uani 1 d .
H27A H 0.2112 0.5064 0.7356 0.170 Uiso 1 calc GR
H27B H 0.2005 0.5225 0.7994 0.170 Uiso 1 calc GR
H27C H 0.1884 0.6175 0.7484 0.170 Uiso 1 calc GR
C28 C 0.0790(3) 0.4534(7) 0.6405(5) 0.082(3) Uani 1 d .
H28A H 0.0857 0.3735 0.6446 0.098 Uiso 1 calc R
H28B H 0.0621 0.4714 0.6692 0.098 Uiso 1 calc R
C29 C 0.0504(3) 0.4756(10) 0.5748(5) 0.110(4) Uani 1 d .
H29A H 0.0646 0.4464 0.5456 0.165 Uiso 1 calc GR
H29B H 0.0461 0.5554 0.5686 0.165 Uiso 1 calc GR
H29C H 0.0223 0.4394 0.5683 0.165 Uiso 1 calc GR

loop_
_atom_site_aniso_label
_atom_site_aniso_U_11
_atom_site_aniso_U_22
_atom_site_aniso_U_33
_atom_site_aniso_U_23
_atom_site_aniso_U_13
_atom_site_aniso_U_12
Ir1 0.03239(15) 0.04095(16) 0.02386(14) -0.00291(9) 0.00444(10) 0.00929(9)
S1 0.0431(9) 0.0431(9) 0.0462(9) 0.0047(7) 0.0217(7) 0.0060(7)
O1 0.063(3) 0.043(2) 0.043(2) -0.012(2) 0.024(2) -0.006(2)
O2 0.041(3) 0.061(3) 0.077(4) 0.002(2) 0.021(2) -0.007(2)
O3 0.082(4) 0.062(3) 0.044(3) 0.013(2) 0.035(2) 0.020(3)
N1 0.034(3) 0.034(2) 0.035(3) -0.002(2) 0.013(2) 0.005(2)
N2 0.035(3) 0.046(3) 0.024(3) -0.004(2) 0.002(2) 0.005(2)
C1 0.031(3) 0.039(3) 0.026(3) -0.003(2) 0.008(2) 0.003(2)
C2 0.026(3) 0.042(3) 0.028(3) -0.004(3) 0.005(2) 0.003(2)
C3 0.045(4) 0.039(3) 0.040(3) 0.003(3) 0.016(3) 0.000(3)
C4 0.049(4) 0.042(3) 0.057(4) -0.001(3) 0.011(3) -0.002(3)
C5 0.063(5) 0.036(3) 0.068(5) -0.009(3) 0.022(4) 0.001(3)
C6 0.055(4) 0.045(4) 0.056(4) 0.010(3) 0.015(3) 0.009(3)
C7 0.041(4) 0.051(4) 0.059(4) -0.003(3) 0.007(3) 0.003(3)
C8 0.051(4) 0.046(4) 0.047(4) -0.012(3) 0.009(3) 0.002(3)
C9 0.077(6) 0.059(5) 0.110(7) 0.002(5) 0.037(5) 0.021(4)
C10 0.073(4) 0.100(4) 0.061(3) 0.009(3) 0.032(3) 0.058(3)
C11 0.067(4) 0.072(4) 0.089(4) -0.014(3) 0.039(3) 0.028(3)
C12 0.075(4) 0.107(4) 0.050(3) -0.013(3) 0.018(3) 0.054(3)
C13 0.067(4) 0.087(4) 0.098(4) 0.027(4) 0.058(3) 0.036(3)
C14 0.058(4) 0.094(4) 0.097(4) -0.026(4) 0.013(3) 0.036(3)
C15 0.112(6) 0.144(6) 0.096(6) 0.024(5) 0.025(5) 0.086(5)
C16 0.111(6) 0.102(6) 0.155(6) -0.029(6) 0.043(6) 0.029(5)
C17 0.123(6) 0.183(7) 0.081(5) -0.028(6) 0.021(5) 0.074(6)
C18 0.104(6) 0.140(7) 0.170(7) 0.028(6) 0.066(6) 0.043(6)
C19 0.088(6) 0.149(7) 0.162(7) -0.038(6) 0.004(6) 0.027(6)
C20 0.043(4) 0.045(3) 0.042(4) -0.007(3) 0.007(3) -0.002(3)
C21 0.057(5) 0.100(6) 0.049(4) 0.012(4) -0.013(4) -0.004(4)
B1 0.033(4) 0.055(4) 0.030(3) -0.001(3) 0.005(3) 0.003(3)
B2 0.044(4) 0.036(3) 0.029(3) -0.005(3) 0.009(3) 0.001(3)
B3 0.042(4) 0.051(4) 0.029(4) -0.006(3) -0.001(3) 0.015(3)
B4 0.054(4) 0.048(4) 0.027(3) -0.002(3) 0.014(3) 0.010(3)
B5 0.034(4) 0.059(4) 0.039(4) -0.001(3) 0.015(3) 0.007(3)
B6 0.046(5) 0.083(6) 0.053(5) -0.001(4) 0.018(4) -0.014(4)
B7 0.059(5) 0.048(4) 0.037(4) -0.004(4) 0.008(3) -0.014(4)
B8 0.086(6) 0.042(4) 0.026(4) 0.001(3) 0.015(4) 0.007(4)
B9 0.088(6) 0.054(5) 0.031(4) 0.010(4) 0.017(4) 0.006(4)
B10 0.072(6) 0.066(5) 0.036(4) 0.006(4) 0.027(4) 0.005(4)
B11 0.094(7) 0.056(5) 0.048(5) 0.003(4) 0.025(5) -0.021(5)
N3 0.059(4) 0.048(3) 0.059(4) 0.015(3) 0.024(3) -0.012(3)
C22 0.089(6) 0.063(5) 0.070(5) 0.010(4) 0.029(5) -0.010(4)
C23 0.157(12) 0.078(6) 0.123(9) -0.003(6) 0.059(9) 0.012(7)
C24 0.058(5) 0.092(6) 0.056(4) 0.016(4) 0.024(4) -0.003(4)
C25 0.113(9) 0.105(8) 0.136(10) -0.023(8) 0.050(8) 0.019(7)
C26 0.109(8) 0.107(7) 0.061(5) 0.040(5) 0.038(5) 0.008(6)
C27 0.091(8) 0.184(11) 0.055(6) 0.015(7) 0.005(5) -0.013(8)
C28 0.076(6) 0.062(5) 0.116(8) 0.004(5) 0.040(6) -0.025(4)
C29 0.067(6) 0.123(9) 0.129(9) -0.008(7) 0.010(6) -0.039(6)

loop_
_atom_type_symbol
_atom_type_description
_atom_type_scat_dispersion_real
_atom_type_scat_dispersion_imag
_atom_type_scat_source
C C 0.0033 0.0016 'International Tables Vol C Tables 4.2.6.8 and 6.1.1.4'
H H 0.0000 0.0000 'International Tables Vol C Tables 4.2.6.8 and 6.1.1.4'
B B 0.0013 0.0007 'International Tables Vol C Tables 4.2.6.8 and 6.1.1.4'
Ir Ir -1.4442 7.9887 'International Tables Vol C Tables 4.2.6.8 and 6.1.1.4'
N N 0.0061 0.0033 'International Tables Vol C Tables 4.2.6.8 and 6.1.1.4'
O O 0.0106 0.0060 'International Tables Vol C Tables 4.2.6.8 and 6.1.1.4'
S S 0.1246 0.1234 'International Tables Vol C Tables 4.2.6.8 and 6.1.1.4'

loop_
_geom_angle_atom_site_label_1
_geom_angle_atom_site_label_2
_geom_angle_atom_site_label_3
_geom_angle
N1 Ir1 C10 124.0(3)
N1 Ir1 C12 140.2(3)
N1 Ir1 C13 107.8(3)
N1 Ir1 C14 100.3(3)
N2 Ir1 N1 87.41(18)
N2 Ir1 C10 148.4(3)
N2 Ir1 C11 110.3(3)
N2 Ir1 C12 92.2(2)
N2 Ir1 C13 110.3(3)
N2 Ir1 C14 145.4(3)
N2 Ir1 B2 91.7(2)
C10 Ir1 C12 62.1(3)
C10 Ir1 C13 60.3(3)
C10 Ir1 C14 36.5(3)
C11 Ir1 N1 161.4(3)
C11 Ir1 C10 38.1(3)
C11 Ir1 C12 38.1(3)
C11 Ir1 C13 61.8(3)
C11 Ir1 C14 62.1(3)
C12 Ir1 C13 36.2(3)
C14 Ir1 C12 60.5(3)
C14 Ir1 C13 35.2(4)
B2 Ir1 N1 79.5(2)
B2 Ir1 C10 97.1(3)
B2 Ir1 C11 104.5(3)
B2 Ir1 C12 140.3(3)
B2 Ir1 C13 156.8(3)
B2 Ir1 C14 122.8(4)
O2 S1 N1 112.9(3)
O2 S1 C3 108.6(3)
O3 S1 O2 116.3(3)
O3 S1 N1 106.2(3)
O3 S1 C3 106.6(3)
N1 S1 C3 105.5(3)
S1 N1 Ir1 121.5(3)
C2 N1 Ir1 122.1(4)
C2 N1 S1 116.3(4)
C20 N2 Ir1 166.9(5)
C2 C1 B1 116.2(5)
C2 C1 B2 113.2(5)
C2 C1 B3 117.8(5)
C2 C1 B4 121.2(5)
C2 C1 B5 119.8(5)
B1 C1 B2 63.4(4)
B1 C1 B3 114.4(5)
B1 C1 B4 113.6(5)
B1 C1 B5 62.8(4)
B3 C1 B2 63.0(4)
B3 C1 B4 63.0(4)
B3 C1 B5 114.1(5)
B4 C1 B2 115.7(5)
B5 C1 B2 116.1(5)
B5 C1 B4 61.5(4)
O1 C2 N1 124.8(5)
O1 C2 C1 123.0(5)
N1 C2 C1 112.0(5)
C4 C3 S1 121.5(5)
C8 C3 S1 118.2(5)
C8 C3 C4 120.3(6)
C3 C4 H4A 120.4
C3 C4 C5 119.2(6)
C5 C4 H4A 120.4
C4 C5 H5A 119.2
C6 C5 C4 121.5(6)
C6 C5 H5A 119.2
C5 C6 C9 121.4(7)
C7 C6 C5 117.8(6)
C7 C6 C9 120.8(7)
C6 C7 H7 119.2
C6 C7 C8 121.7(6)
C8 C7 H7 119.2
C3 C8 C7 119.5(6)
C3 C8 H8 120.3
C7 C8 H8 120.3
C6 C9 H9A 109.5
C6 C9 H9B 109.5
C6 C9 H9C 109.5
H9A C9 H9B 109.5
H9A C9 H9C 109.5
H9B C9 H9C 109.5
C11 C10 Ir1 69.7(4)
C11 C10 C15 127.7(10)
C14 C10 Ir1 72.5(5)
C14 C10 C11 107.5(8)
C14 C10 C15 123.6(10)
C15 C10 Ir1 132.9(6)
C10 C11 Ir1 72.3(4)
C10 C11 C12 106.1(8)
C10 C11 C16 123.6(10)
C12 C11 Ir1 73.0(4)
C12 C11 C16 129.8(10)
C16 C11 Ir1 126.1(6)
C11 C12 Ir1 68.9(4)
C11 C12 C17 120.5(11)
C13 C12 Ir1 74.9(5)
C13 C12 C11 108.1(7)
C13 C12 C17 131.4(11)
C17 C12 Ir1 122.7(6)
C12 C13 Ir1 68.9(5)
C12 C13 C18 128.0(10)
C14 C13 Ir1 69.3(5)
C14 C13 C12 107.5(8)
C14 C13 C18 124.4(11)
C18 C13 Ir1 129.5(6)
C10 C14 Ir1 71.1(5)
C10 C14 C19 123.1(11)
C13 C14 Ir1 75.6(5)
C13 C14 C10 110.7(9)
C13 C14 C19 126.1(11)
C19 C14 Ir1 122.4(6)
C10 C15 H15A 109.5
C10 C15 H15B 109.5
C10 C15 H15C 109.5
H15A C15 H15B 109.5
H15A C15 H15C 109.5
H15B C15 H15C 109.5
C11 C16 H16A 109.5
C11 C16 H16B 109.5
C11 C16 H16C 109.5
H16A C16 H16B 109.5
H16A C16 H16C 109.5
H16B C16 H16C 109.5
C12 C17 H17A 109.5
C12 C17 H17B 109.5
C12 C17 H17C 109.5
H17A C17 H17B 109.5
H17A C17 H17C 109.5
H17B C17 H17C 109.5
C13 C18 H18A 109.5
C13 C18 H18B 109.5
C13 C18 H18C 109.5
H18A C18 H18B 109.5
H18A C18 H18C 109.5
H18B C18 H18C 109.5
C14 C19 H19A 109.5
C14 C19 H19B 109.5
C14 C19 H19C 109.5
H19A C19 H19B 109.5
H19A C19 H19C 109.5
H19B C19 H19C 109.5
N2 C20 C21 179.2(8)
C20 C21 H21A 109.5
C20 C21 H21B 109.5
C20 C21 H21C 109.5
H21A C21 H21B 109.5
H21A C21 H21C 109.5
H21B C21 H21C 109.5
C1 B1 H1 124.1
C1 B1 B2 59.9(4)
C1 B1 B5 59.7(4)
C1 B1 B6 106.0(5)
C1 B1 B7 105.5(5)
B2 B1 H1 119.7
B5 B1 H1 120.6
B5 B1 B2 110.6(5)
B6 B1 H1 121.2
B6 B1 B2 110.7(6)
B6 B1 B5 59.7(4)
B6 B1 B7 61.7(5)
B7 B1 H1 121.8
B7 B1 B2 60.1(4)
B7 B1 B5 109.2(5)
C1 B2 Ir1 109.5(4)
C1 B2 B1 56.7(3)
C1 B2 B3 57.0(3)
C1 B2 B7 101.8(5)
C1 B2 B8 102.0(5)
B1 B2 Ir1 116.9(4)
B3 B2 Ir1 116.4(4)
B3 B2 B1 104.1(5)
B7 B2 Ir1 136.3(4)
B7 B2 B1 58.4(4)
B7 B2 B3 106.0(5)
B8 B2 Ir1 136.6(5)
B8 B2 B1 105.2(5)
B8 B2 B3 59.0(4)
B8 B2 B7 60.0(4)
C1 B3 B2 59.9(3)
C1 B3 H3 124.5
C1 B3 B4 59.4(4)
C1 B3 B8 104.7(5)
C1 B3 B9 104.6(5)
B2 B3 H3 120.1
B4 B3 B2 110.2(5)
B4 B3 H3 120.9
B8 B3 B2 59.8(4)
B8 B3 H3 122.6
B8 B3 B4 108.1(6)
B8 B3 B9 60.5(4)
B9 B3 B2 109.1(5)
B9 B3 H3 122.5
B9 B3 B4 59.2(4)
C1 B4 B3 57.6(4)
C1 B4 H4 125.4
C1 B4 B5 59.2(4)
C1 B4 B9 103.6(5)
C1 B4 B10 104.8(5)
B3 B4 H4 121.6
B5 B4 B3 107.7(5)
B5 B4 H4 121.6
B9 B4 B3 59.9(4)
B9 B4 H4 122.4
B9 B4 B5 107.9(6)
B10 B4 B3 108.9(5)
B10 B4 H4 121.7
B10 B4 B5 59.5(4)
B10 B4 B9 61.1(5)
C1 B5 B1 57.5(4)
C1 B5 B4 59.3(4)
C1 B5 H5 125.1
C1 B5 B6 104.0(5)
C1 B5 B10 105.3(5)
B1 B5 H5 122.3
B4 B5 B1 107.4(5)
B4 B5 H5 121.2
B6 B5 B1 59.3(4)
B6 B5 B4 108.7(6)
B6 B5 H5 122.1
B10 B5 B1 108.2(6)
B10 B5 B4 60.0(5)
B10 B5 H5 121.5
B10 B5 B6 61.3(5)
B1 B6 B5 61.0(4)
B1 B6 H6 122.1
B1 B6 B7 59.2(4)
B1 B6 B10 107.8(6)
B1 B6 B11 106.8(6)
B5 B6 H6 121.7
B5 B6 B7 108.3(6)
B5 B6 B10 59.1(4)
B5 B6 B11 107.4(6)
B7 B6 H6 121.7
B10 B6 H6 121.7
B10 B6 B7 108.3(6)
B11 B6 H6 122.3
B11 B6 B7 59.8(5)
B11 B6 B10 60.3(5)
B1 B7 B2 61.5(4)
B1 B7 B6 59.1(4)
B1 B7 H7A 122.6
B1 B7 B8 107.4(5)
B1 B7 B11 106.3(5)
B2 B7 B6 109.7(5)
B2 B7 H7A 120.1
B6 B7 H7A 121.7
B8 B7 B2 59.8(4)
B8 B7 B6 108.0(5)
B8 B7 H7A 121.8
B11 B7 B2 109.2(5)
B11 B7 B6 59.2(5)
B11 B7 H7A 122.0
B11 B7 B8 60.8(5)
B2 B8 B7 60.2(4)
B2 B8 H8A 120.3
B2 B8 B9 109.8(5)
B2 B8 B11 108.6(6)
B3 B8 B2 61.2(4)
B3 B8 B7 107.9(5)
B3 B8 H8A 121.8
B3 B8 B9 60.0(4)
B3 B8 B11 107.2(5)
B7 B8 H8A 122.2
B7 B8 B11 59.5(5)
B9 B8 B7 107.6(6)
B9 B8 H8A 121.4
B9 B8 B11 59.6(5)
B11 B8 H8A 122.3
B3 B9 B8 59.5(4)
B3 B9 H9 121.7
B3 B9 B10 108.4(5)
B3 B9 B11 107.7(5)
B4 B9 B3 60.9(4)
B4 B9 B8 108.7(5)
B4 B9 H9 121.7
B4 B9 B10 59.4(5)
B4 B9 B11 107.5(6)
B8 B9 H9 121.0
B8 B9 B10 109.2(6)
B10 B9 H9 121.4
B11 B9 B8 60.7(5)
B11 B9 H9 121.9
B11 B9 B10 60.1(5)
B4 B10 B6 107.7(5)
B4 B10 B9 59.4(5)
B4 B10 H10 121.7
B4 B10 B11 107.1(6)
B5 B10 B4 60.5(4)
B5 B10 B6 59.6(4)
B5 B10 B9 107.4(6)
B5 B10 H10 122.0
B5 B10 B11 106.8(6)
B6 B10 B9 106.9(6)
B6 B10 H10 122.3
B9 B10 H10 122.3
B11 B10 B6 59.1(5)
B11 B10 B9 59.6(5)
B11 B10 H10 122.6
B6 B11 B7 61.0(5)
B6 B11 B8 108.7(6)
B6 B11 B9 108.5(6)
B6 B11 B10 60.5(5)
B6 B11 H11 121.0
B7 B11 B8 59.7(5)
B7 B11 B9 107.9(6)
B7 B11 B10 109.4(6)
B7 B11 H11 121.2
B8 B11 H11 121.8
B9 B11 B8 59.7(5)
B9 B11 B10 60.3(5)
B9 B11 H11 121.9
B10 B11 B8 108.5(6)
B10 B11 H11 120.9
C22 N3 C24 105.6(5)
C22 N3 C26 110.4(6)
C22 N3 C28 111.1(6)
C24 N3 C26 111.0(6)
C28 N3 C24 110.9(6)
C28 N3 C26 107.9(6)
N3 C22 H22A 108.5
N3 C22 H22B 108.5
N3 C22 C23 115.1(7)
H22A C22 H22B 107.5
C23 C22 H22A 108.5
C23 C22 H22B 108.5
C22 C23 H23A 109.5
C22 C23 H23B 109.5
C22 C23 H23C 109.5
H23A C23 H23B 109.5
H23A C23 H23C 109.5
H23B C23 H23C 109.5
N3 C24 H24A 108.8
N3 C24 H24B 108.8
N3 C24 C25 113.6(7)
H24A C24 H24B 107.7
C25 C24 H24A 108.8
C25 C24 H24B 108.8
C24 C25 H25A 109.5
C24 C25 H25B 109.5
C24 C25 H25C 109.5
H25A C25 H25B 109.5
H25A C25 H25C 109.5
H25B C25 H25C 109.5
N3 C26 H26A 108.2
N3 C26 H26B 108.2
H26A C26 H26B 107.4
C27 C26 N3 116.2(7)
C27 C26 H26A 108.2
C27 C26 H26B 108.2
C26 C27 H27A 109.5
C26 C27 H27B 109.5
C26 C27 H27C 109.5
H27A C27 H27B 109.5
H27A C27 H27C 109.5
H27B C27 H27C 109.5
N3 C28 H28A 108.5
N3 C28 H28B 108.5
H28A C28 H28B 107.5
C29 C28 N3 115.2(7)
C29 C28 H28A 108.5
C29 C28 H28B 108.5
C28 C29 H29A 109.5
C28 C29 H29B 109.5
C28 C29 H29C 109.5
H29A C29 H29B 109.5
H29A C29 H29C 109.5
H29B C29 H29C 109.5

loop_
_geom_bond_atom_site_label_1
_geom_bond_atom_site_label_2
_geom_bond_distance
Ir1 N1 2.147(4)
Ir1 N2 2.022(5)
Ir1 C10 2.174(7)
Ir1 C11 2.140(7)
Ir1 C12 2.194(7)
Ir1 C13 2.271(8)
Ir1 C14 2.192(9)
Ir1 B2 2.123(7)
S1 O2 1.440(5)
S1 O3 1.440(5)
S1 N1 1.628(5)
S1 C3 1.767(6)
O1 C2 1.220(6)
N1 C2 1.378(7)
N2 C20 1.117(7)
C1 C2 1.487(8)
C1 B1 1.687(8)
C1 B2 1.746(8)
C1 B3 1.693(8)
C1 B4 1.727(8)
C1 B5 1.727(9)
C3 C4 1.377(9)
C3 C8 1.374(9)
C4 H4A 0.9300
C4 C5 1.384(10)
C5 H5A 0.9300
C5 C6 1.382(10)
C6 C7 1.375(9)
C6 C9 1.523(10)
C7 H7 0.9300
C7 C8 1.381(9)
C8 H8 0.9300
C9 H9A 0.9600
C9 H9B 0.9600
C9 H9C 0.9600
C10 C11 1.407(12)
C10 C14 1.366(13)
C10 C15 1.476(12)
C11 C12 1.414(12)
C11 C16 1.509(14)
C12 C13 1.389(13)
C12 C17 1.521(12)
C13 C14 1.350(13)
C13 C18 1.536(14)
C14 C19 1.524(14)
C15 H15A 0.9600
C15 H15B 0.9600
C15 H15C 0.9600
C16 H16A 0.9600
C16 H16B 0.9600
C16 H16C 0.9600
C17 H17A 0.9600
C17 H17B 0.9600
C17 H17C 0.9600
C18 H18A 0.9600
C18 H18B 0.9600
C18 H18C 0.9600
C19 H19A 0.9600
C19 H19B 0.9600
C19 H19C 0.9600
C20 C21 1.467(9)
C21 H21A 0.9600
C21 H21B 0.9600
C21 H21C 0.9600
B1 H1 1.1000
B1 B2 1.804(10)
B1 B5 1.779(10)
B1 B6 1.750(11)
B1 B7 1.750(10)
B2 B3 1.799(9)
B2 B7 1.781(11)
B2 B8 1.774(10)
B3 H3 1.1000
B3 B4 1.787(10)
B3 B8 1.760(11)
B3 B9 1.769(12)
B4 H4 1.1000
B4 B5 1.766(10)
B4 B9 1.758(11)
B4 B10 1.758(12)
B5 H5 1.1000
B5 B6 1.756(11)
B5 B10 1.747(11)
B6 H6 1.1000
B6 B7 1.795(12)
B6 B10 1.786(12)
B6 B11 1.762(13)
B7 H7A 1.1000
B7 B8 1.777(11)
B7 B11 1.773(11)
B8 H8A 1.1000
B8 B9 1.777(11)
B8 B11 1.796(14)
B9 H9 1.1000
B9 B10 1.788(13)
B9 B11 1.775(13)
B10 H10 1.1000
B10 B11 1.783(12)
B11 H11 1.1000
N3 C22 1.499(10)
N3 C24 1.518(9)
N3 C26 1.525(9)
N3 C28 1.504(9)
C22 H22A 0.9700
C22 H22B 0.9700
C22 C23 1.512(13)
C23 H23A 0.9600
C23 H23B 0.9600
C23 H23C 0.9600
C24 H24A 0.9700
C24 H24B 0.9700
C24 C25 1.523(13)
C25 H25A 0.9600
C25 H25B 0.9600
C25 H25C 0.9600
C26 H26A 0.9700
C26 H26B 0.9700
C26 C27 1.492(13)
C27 H27A 0.9600
C27 H27B 0.9600
C27 H27C 0.9600
C28 H28A 0.9700
C28 H28B 0.9700
C28 C29 1.500(13)
C29 H29A 0.9600
C29 H29B 0.9600
C29 H29C 0.9600

loop_
_geom_torsion_atom_site_label_1
_geom_torsion_atom_site_label_2
_geom_torsion_atom_site_label_3
_geom_torsion_atom_site_label_4
_geom_torsion
Ir1 N1 C2 O1 -161.2(4)
Ir1 N1 C2 C1 22.3(6)
Ir1 N2 C20 C21 45(69)
Ir1 C10 C11 C12 -65.7(5)
Ir1 C10 C11 C16 122.1(8)
Ir1 C10 C14 C13 65.7(6)
Ir1 C10 C14 C19 -116.9(9)
Ir1 C11 C12 C13 -65.2(5)
Ir1 C11 C12 C17 116.4(7)
Ir1 C12 C13 C14 -58.6(6)
Ir1 C12 C13 C18 124.3(8)
Ir1 C13 C14 C10 -62.9(6)
Ir1 C13 C14 C19 119.8(9)
Ir1 B2 B3 C1 -97.0(5)
Ir1 B2 B3 B4 -129.9(5)
Ir1 B2 B3 B8 130.4(6)
Ir1 B2 B3 B9 166.8(4)
Ir1 B2 B7 B1 97.2(7)
Ir1 B2 B7 B6 132.6(6)
Ir1 B2 B7 B8 -127.6(7)
Ir1 B2 B7 B11 -164.3(6)
Ir1 B2 B8 B3 -96.9(7)
Ir1 B2 B8 B7 127.2(7)
Ir1 B2 B8 B9 -133.4(6)
Ir1 B2 B8 B11 163.2(5)
S1 N1 C2 O1 14.1(7)
S1 N1 C2 C1 -162.4(4)
S1 C3 C4 C5 177.6(5)
S1 C3 C8 C7 -177.6(5)
O2 S1 N1 Ir1 106.1(3)
O2 S1 N1 C2 -69.2(5)
O2 S1 C3 C4 10.3(6)
O2 S1 C3 C8 -170.8(5)
O3 S1 N1 Ir1 -22.5(4)
O3 S1 N1 C2 162.2(4)
O3 S1 C3 C4 136.3(6)
O3 S1 C3 C8 -44.7(6)
N1 Ir1 N2 C20 -112(2)
N1 Ir1 C10 C11 173.4(5)
N1 Ir1 C10 C14 56.5(6)
N1 Ir1 C10 C15 -63.5(12)
N1 Ir1 C11 C10 -17.3(12)
N1 Ir1 C11 C12 96.3(10)
N1 Ir1 C11 C16 -136.4(9)
N1 Ir1 C12 C11 -150.4(5)
N1 Ir1 C12 C13 -33.8(7)
N1 Ir1 C12 C17 96.0(11)
N1 Ir1 C13 C12 158.0(5)
N1 Ir1 C13 C14 -82.5(6)
N1 Ir1 C13 C18 35.5(11)
N1 Ir1 C14 C10 -135.4(5)
N1 Ir1 C14 C13 106.4(6)
N1 Ir1 C14 C19 -17.5(11)
N1 Ir1 B2 C1 8.7(3)
N1 Ir1 B2 B1 -53.0(4)
N1 Ir1 B2 B3 70.8(4)
N1 Ir1 B2 B7 -124.4(7)
N1 Ir1 B2 B8 142.6(7)
N1 S1 C3 C4 -111.0(6)
N1 S1 C3 C8 67.9(6)
N2 Ir1 N1 S1 74.0(3)
N2 Ir1 N1 C2 -110.9(4)
N2 Ir1 C10 C11 0.6(9)
N2 Ir1 C10 C14 -116.3(7)
N2 Ir1 C10 C15 123.7(10)
N2 Ir1 C11 C10 -179.7(5)
N2 Ir1 C11 C12 -66.0(6)
N2 Ir1 C11 C16 61.2(10)
N2 Ir1 C12 C11 121.0(6)
N2 Ir1 C12 C13 -122.4(5)
N2 Ir1 C12 C17 7.4(10)
N2 Ir1 C13 C12 64.1(5)
N2 Ir1 C13 C14 -176.4(5)
N2 Ir1 C13 C18 -58.4(11)
N2 Ir1 C14 C10 124.2(6)
N2 Ir1 C14 C13 5.9(9)
N2 Ir1 C14 C19 -118.0(9)
N2 Ir1 B2 C1 95.8(4)
N2 Ir1 B2 B1 34.0(4)
N2 Ir1 B2 B3 157.8(4)
N2 Ir1 B2 B7 -37.3(7)
N2 Ir1 B2 B8 -130.3(6)
C1 B1 B2 Ir1 96.6(5)
C1 B1 B2 B3 -33.3(4)
C1 B1 B2 B7 -133.7(5)
C1 B1 B2 B8 -94.5(5)
C1 B1 B5 B4 33.5(5)
C1 B1 B5 B6 135.3(6)
C1 B1 B5 B10 96.9(6)
C1 B1 B6 B5 -39.1(5)
C1 B1 B6 B7 99.4(5)
C1 B1 B6 B10 -1.8(7)
C1 B1 B6 B11 61.8(7)
C1 B1 B7 B2 40.5(4)
C1 B1 B7 B6 -100.1(5)
C1 B1 B7 B8 0.9(7)
C1 B1 B7 B11 -62.9(7)
C1 B2 B3 B4 -32.9(5)
C1 B2 B3 B8 -132.7(6)
C1 B2 B3 B9 -96.2(5)
C1 B2 B7 B1 -38.2(4)
C1 B2 B7 B6 -2.8(6)
C1 B2 B7 B8 97.1(5)
C1 B2 B7 B11 60.4(6)
C1 B2 B8 B3 39.1(5)
C1 B2 B8 B7 -96.8(5)
C1 B2 B8 B9 2.6(7)
C1 B2 B8 B11 -60.8(6)
C1 B3 B4 B5 -32.9(5)
C1 B3 B4 B9 -133.8(5)
C1 B3 B4 B10 -95.9(5)
C1 B3 B8 B2 -41.2(5)
C1 B3 B8 B7 -1.8(7)
C1 B3 B8 B9 98.7(6)
C1 B3 B8 B11 60.9(6)
C1 B3 B9 B4 40.0(4)
C1 B3 B9 B8 -98.9(5)
C1 B3 B9 B10 3.0(7)
C1 B3 B9 B11 -60.6(6)
C1 B4 B5 B1 -32.8(5)
C1 B4 B5 B6 -95.5(6)
C1 B4 B5 B10 -134.2(5)
C1 B4 B9 B3 -38.8(4)
C1 B4 B9 B8 -2.1(7)
C1 B4 B9 B10 99.6(5)
C1 B4 B9 B11 62.1(7)
C1 B4 B10 B5 39.6(5)
C1 B4 B10 B6 1.9(7)
C1 B4 B10 B9 -97.6(5)
C1 B4 B10 B11 -60.4(6)
C1 B5 B6 B1 37.7(5)
C1 B5 B6 B7 0.8(7)
C1 B5 B6 B10 -100.0(6)
C1 B5 B6 B11 -62.3(7)
C1 B5 B10 B4 -39.7(4)
C1 B5 B10 B6 97.9(6)
C1 B5 B10 B9 -1.8(7)
C1 B5 B10 B11 60.9(7)
C2 C1 B1 B2 -104.2(5)
C2 C1 B1 B5 111.7(6)
C2 C1 B1 B6 150.8(5)
C2 C1 B1 B7 -144.8(5)
C2 C1 B2 Ir1 -1.2(6)
C2 C1 B2 B1 108.8(5)
C2 C1 B2 B3 -110.6(5)
C2 C1 B2 B7 147.8(5)
C2 C1 B2 B8 -150.7(5)
C2 C1 B3 B2 103.4(5)
C2 C1 B3 B4 -112.9(6)
C2 C1 B3 B8 144.5(5)
C2 C1 B3 B9 -152.8(5)
C2 C1 B4 B3 107.7(6)
C2 C1 B4 B5 -109.4(6)
C2 C1 B4 B9 147.7(5)
C2 C1 B4 B10 -149.0(5)
C2 C1 B5 B1 -106.1(6)
C2 C1 B5 B4 111.7(5)
C2 C1 B5 B6 -144.7(5)
C2 C1 B5 B10 151.7(5)
C3 S1 N1 Ir1 -135.4(3)
C3 S1 N1 C2 49.2(5)
C3 C4 C5 C6 -0.6(11)
C4 C3 C8 C7 1.4(10)
C4 C5 C6 C7 2.4(11)
C4 C5 C6 C9 -175.5(7)
C5 C6 C7 C8 -2.3(11)
C6 C7 C8 C3 0.5(11)
C8 C3 C4 C5 -1.3(10)
C9 C6 C7 C8 175.6(7)
C10 Ir1 N1 S1 -102.3(4)
C10 Ir1 N1 C2 72.8(5)
C10 Ir1 N2 C20 62(2)
C10 Ir1 C11 C12 113.7(8)
C10 Ir1 C11 C16 -119.1(12)
C10 Ir1 C12 C11 -39.7(6)
C10 Ir1 C12 C13 76.9(6)
C10 Ir1 C12 C17 -153.2(12)
C10 Ir1 C13 C12 -82.4(5)
C10 Ir1 C13 C14 37.1(5)
C10 Ir1 C13 C18 155.1(12)
C10 Ir1 C14 C13 -118.3(8)
C10 Ir1 C14 C19 117.8(13)
C10 Ir1 B2 C1 -114.6(4)
C10 Ir1 B2 B1 -176.4(5)
C10 Ir1 B2 B3 -52.6(5)
C10 Ir1 B2 B7 112.2(7)
C10 Ir1 B2 B8 19.2(7)
C10 C11 C12 Ir1 65.2(5)
C10 C11 C12 C13 0.0(8)
C10 C11 C12 C17 -178.4(7)
C11 Ir1 N1 S1 -89.5(9)
C11 Ir1 N1 C2 85.6(10)
C11 Ir1 N2 C20 63(2)
C11 Ir1 C10 C14 -116.9(8)
C11 Ir1 C10 C15 123.1(14)
C11 Ir1 C12 C13 116.6(7)
C11 Ir1 C12 C17 -113.5(13)
C11 Ir1 C13 C12 -38.7(5)
C11 Ir1 C13 C14 80.8(6)
C11 Ir1 C13 C18 -161.2(12)
C11 Ir1 C14 C10 38.4(5)
C11 Ir1 C14 C13 -79.8(6)
C11 Ir1 C14 C19 156.3(12)
C11 Ir1 B2 C1 -152.7(4)
C11 Ir1 B2 B1 145.5(5)
C11 Ir1 B2 B3 -90.7(5)
C11 Ir1 B2 B7 74.2(7)
C11 Ir1 B2 B8 -18.8(7)
C11 C10 C14 Ir1 -61.2(5)
C11 C10 C14 C13 4.5(9)
C11 C10 C14 C19 -178.1(8)
C11 C12 C13 Ir1 61.3(5)
C11 C12 C13 C14 2.7(9)
C11 C12 C13 C18 -174.4(8)
C12 Ir1 N1 S1 -16.4(5)
C12 Ir1 N1 C2 158.7(4)
C12 Ir1 N2 C20 28(2)
C12 Ir1 C10 C11 39.7(6)
C12 Ir1 C10 C14 -77.2(6)
C12 Ir1 C10 C15 162.8(13)
C12 Ir1 C11 C10 -113.7(8)
C12 Ir1 C11 C16 127.2(12)
C12 Ir1 C13 C14 119.5(7)
C12 Ir1 C13 C18 -122.5(13)
C12 Ir1 C14 C10 82.0(6)
C12 Ir1 C14 C13 -36.2(5)
C12 Ir1 C14 C19 -160.1(12)
C12 Ir1 B2 C1 -168.7(4)
C12 Ir1 B2 B1 129.5(5)
C12 Ir1 B2 B3 -106.7(5)
C12 Ir1 B2 B7 58.2(8)
C12 Ir1 B2 B8 -34.8(8)
C12 C13 C14 Ir1 58.4(5)
C12 C13 C14 C10 -4.5(9)
C12 C13 C14 C19 178.2(8)
C13 Ir1 N1 S1 -36.5(4)
C13 Ir1 N1 C2 138.5(5)
C13 Ir1 N2 C20 -4(2)
C13 Ir1 C10 C11 81.2(6)
C13 Ir1 C10 C14 -35.7(6)
C13 Ir1 C10 C15 -155.7(13)
C13 Ir1 C11 C10 -76.9(6)
C13 Ir1 C11 C12 36.8(5)
C13 Ir1 C11 C16 164.1(11)
C13 Ir1 C12 C11 -116.6(7)
C13 Ir1 C12 C17 129.8(12)
C13 Ir1 C14 C10 118.3(8)
C13 Ir1 C14 C19 -123.9(13)
C13 Ir1 B2 C1 -102.1(8)
C13 Ir1 B2 B1 -163.8(7)
C13 Ir1 B2 B3 -40.0(10)
C13 Ir1 B2 B7 124.8(9)
C13 Ir1 B2 B8 31.8(12)
C14 Ir1 N1 S1 -72.0(4)
C14 Ir1 N1 C2 103.0(5)
C14 Ir1 N2 C20 -8(2)
C14 Ir1 C10 C11 116.9(8)
C14 Ir1 C10 C15 -120.0(14)
C14 Ir1 C11 C10 -36.8(6)
C14 Ir1 C11 C12 76.8(6)
C14 Ir1 C11 C16 -155.9(11)
C14 Ir1 C12 C11 -81.4(6)
C14 Ir1 C12 C13 35.2(5)
C14 Ir1 C12 C17 165.0(12)
C14 Ir1 C13 C12 -119.5(7)
C14 Ir1 C13 C18 118.0(14)
C14 Ir1 B2 C1 -86.8(5)
C14 Ir1 B2 B1 -148.5(4)
C14 Ir1 B2 B3 -24.7(6)
C14 Ir1 B2 B7 140.1(6)
C14 Ir1 B2 B8 47.1(8)
C14 C10 C11 Ir1 63.1(6)
C14 C10 C11 C12 -2.7(8)
C14 C10 C11 C16 -174.9(8)
C15 C10 C11 Ir1 -129.1(9)
C15 C10 C11 C12 165.1(8)
C15 C10 C11 C16 -7.1(13)
C15 C10 C14 Ir1 130.4(8)
C15 C10 C14 C13 -163.9(8)
C15 C10 C14 C19 13.5(13)
C16 C11 C12 Ir1 -123.2(9)
C16 C11 C12 C13 171.6(8)
C16 C11 C12 C17 -6.8(13)
C17 C12 C13 Ir1 -120.5(9)
C17 C12 C13 C14 -179.1(8)
C17 C12 C13 C18 3.8(14)
C18 C13 C14 Ir1 -124.4(8)
C18 C13 C14 C10 172.7(8)
C18 C13 C14 C19 -4.5(14)
B1 C1 C2 O1 -118.3(6)
B1 C1 C2 N1 58.2(6)
B1 C1 B2 Ir1 -110.0(4)
B1 C1 B2 B3 140.6(5)
B1 C1 B2 B7 39.0(4)
B1 C1 B2 B8 100.5(6)
B1 C1 B3 B2 -38.5(5)
B1 C1 B3 B4 105.2(5)
B1 C1 B3 B8 2.5(7)
B1 C1 B3 B9 65.3(6)
B1 C1 B4 B3 -106.4(5)
B1 C1 B4 B5 36.5(5)
B1 C1 B4 B9 -66.5(6)
B1 C1 B4 B10 -3.2(6)
B1 C1 B5 B4 -142.2(5)
B1 C1 B5 B6 -38.5(5)
B1 C1 B5 B10 -102.2(6)
B1 B2 B3 C1 33.2(4)
B1 B2 B3 B4 0.3(7)
B1 B2 B3 B8 -99.5(6)
B1 B2 B3 B9 -63.0(6)
B1 B2 B7 B6 35.4(5)
B1 B2 B7 B8 135.3(5)
B1 B2 B7 B11 98.5(6)
B1 B2 B8 B3 97.5(5)
B1 B2 B8 B7 -38.4(5)
B1 B2 B8 B9 61.1(7)
B1 B2 B8 B11 -2.4(6)
B1 B5 B6 B7 -36.8(5)
B1 B5 B6 B10 -137.7(6)
B1 B5 B6 B11 -100.0(6)
B1 B5 B10 B4 -99.9(5)
B1 B5 B10 B6 37.6(5)
B1 B5 B10 B9 -62.1(7)
B1 B5 B10 B11 0.6(8)
B1 B6 B7 B2 -36.3(5)
B1 B6 B7 B8 -99.9(6)
B1 B6 B7 B11 -137.5(6)
B1 B6 B10 B4 -0.1(8)
B1 B6 B10 B5 -38.2(5)
B1 B6 B10 B9 62.4(7)
B1 B6 B10 B11 99.6(7)
B1 B6 B11 B7 37.3(5)
B1 B6 B11 B8 0.0(8)
B1 B6 B11 B9 -63.4(7)
B1 B6 B11 B10 -101.3(6)
B1 B7 B8 B2 40.4(5)
B1 B7 B8 B3 0.6(7)
B1 B7 B8 B9 -62.8(7)
B1 B7 B8 B11 -99.3(6)
B1 B7 B11 B6 -37.2(5)
B1 B7 B11 B8 101.1(6)
B1 B7 B11 B9 64.5(7)
B1 B7 B11 B10 0.5(9)
B2 Ir1 N1 S1 166.2(3)
B2 Ir1 N1 C2 -18.8(4)
B2 Ir1 N2 C20 169(2)
B2 Ir1 C10 C11 -104.5(6)
B2 Ir1 C10 C14 138.6(6)
B2 Ir1 C10 C15 18.6(12)
B2 Ir1 C11 C10 83.0(6)
B2 Ir1 C11 C12 -163.4(5)
B2 Ir1 C11 C16 -36.1(10)
B2 Ir1 C12 C11 25.7(8)
B2 Ir1 C12 C13 142.3(6)
B2 Ir1 C12 C17 -87.9(10)
B2 Ir1 C13 C12 -96.8(10)
B2 Ir1 C13 C14 22.7(12)
B2 Ir1 C13 C18 140.7(9)
B2 Ir1 C14 C10 -51.3(6)
B2 Ir1 C14 C13 -169.6(5)
B2 Ir1 C14 C19 66.5(11)
B2 C1 C2 O1 171.1(5)
B2 C1 C2 N1 -12.4(6)
B2 C1 B1 B5 -144.1(5)
B2 C1 B1 B6 -105.0(6)
B2 C1 B1 B7 -40.6(5)
B2 C1 B3 B4 143.7(5)
B2 C1 B3 B8 41.1(5)
B2 C1 B3 B9 103.8(5)
B2 C1 B4 B3 -35.9(5)
B2 C1 B4 B5 107.1(5)
B2 C1 B4 B9 4.1(7)
B2 C1 B4 B10 67.4(6)
B2 C1 B5 B1 35.7(5)
B2 C1 B5 B4 -106.5(5)
B2 C1 B5 B6 -2.9(7)
B2 C1 B5 B10 -66.5(6)
B2 B1 B5 C1 -32.8(5)
B2 B1 B5 B4 0.7(7)
B2 B1 B5 B6 102.6(6)
B2 B1 B5 B10 64.1(7)
B2 B1 B6 B5 -102.4(5)
B2 B1 B6 B7 36.1(5)
B2 B1 B6 B10 -65.0(7)
B2 B1 B6 B11 -1.5(7)
B2 B1 B7 B6 -140.6(5)
B2 B1 B7 B8 -39.6(5)
B2 B1 B7 B11 -103.4(6)
B2 B3 B4 C1 33.1(5)
B2 B3 B4 B5 0.1(7)
B2 B3 B4 B9 -100.7(6)
B2 B3 B4 B10 -62.8(7)
B2 B3 B8 B7 39.4(5)
B2 B3 B8 B9 139.8(6)
B2 B3 B8 B11 102.1(6)
B2 B3 B9 B4 102.7(5)
B2 B3 B9 B8 -36.2(5)
B2 B3 B9 B10 65.7(6)
B2 B3 B9 B11 2.2(7)
B2 B7 B8 B3 -39.8(5)
B2 B7 B8 B9 -103.2(6)
B2 B7 B8 B11 -139.7(6)
B2 B7 B11 B6 -102.0(6)
B2 B7 B11 B8 36.3(5)
B2 B7 B11 B9 -0.3(8)
B2 B7 B11 B10 -64.3(8)
B2 B8 B9 B3 36.9(5)
B2 B8 B9 B4 -0.4(9)
B2 B8 B9 B10 -63.6(8)
B2 B8 B9 B11 -100.4(7)
B2 B8 B11 B6 1.6(7)
B2 B8 B11 B7 -36.3(5)
B2 B8 B11 B9 102.6(6)
B2 B8 B11 B10 65.8(7)
B3 C1 C2 O1 100.4(6)
B3 C1 C2 N1 -83.0(6)
B3 C1 B1 B2 38.4(5)
B3 C1 B1 B5 -105.7(6)
B3 C1 B1 B6 -66.6(7)
B3 C1 B1 B7 -2.2(7)
B3 C1 B2 Ir1 109.5(5)
B3 C1 B2 B1 -140.6(5)
B3 C1 B2 B7 -101.6(5)
B3 C1 B2 B8 -40.1(5)
B3 C1 B4 B5 142.9(5)
B3 C1 B4 B9 40.0(5)
B3 C1 B4 B10 103.3(6)
B3 C1 B5 B1 106.2(5)
B3 C1 B5 B4 -36.0(5)
B3 C1 B5 B6 67.6(6)
B3 C1 B5 B10 4.0(7)
B3 B2 B7 B1 -96.9(5)
B3 B2 B7 B6 -61.5(6)
B3 B2 B7 B8 38.3(5)
B3 B2 B7 B11 1.6(7)
B3 B2 B8 B7 -135.9(6)
B3 B2 B8 B9 -36.5(6)
B3 B2 B8 B11 -99.9(6)
B3 B4 B5 C1 32.3(5)
B3 B4 B5 B1 -0.5(7)
B3 B4 B5 B6 -63.2(7)
B3 B4 B5 B10 -101.9(6)
B3 B4 B9 B8 36.7(5)
B3 B4 B9 B10 138.5(5)
B3 B4 B9 B11 101.0(6)
B3 B4 B10 B5 99.8(5)
B3 B4 B10 B6 62.2(7)
B3 B4 B10 B9 -37.3(5)
B3 B4 B10 B11 -0.1(7)
B3 B8 B9 B4 -37.3(5)
B3 B8 B9 B10 -100.5(6)
B3 B8 B9 B11 -137.4(6)
B3 B8 B11 B6 -63.1(7)
B3 B8 B11 B7 -101.0(5)
B3 B8 B11 B9 37.9(5)
B3 B8 B11 B10 1.1(7)
B3 B9 B10 B4 37.6(5)
B3 B9 B10 B5 -0.7(7)
B3 B9 B10 B6 -63.4(7)
B3 B9 B10 B11 -100.3(6)
B3 B9 B11 B6 63.4(8)
B3 B9 B11 B7 -1.2(8)
B3 B9 B11 B8 -37.8(5)
B3 B9 B11 B10 101.4(6)
B4 C1 C2 O1 26.7(8)
B4 C1 C2 N1 -156.7(5)
B4 C1 B1 B2 108.1(5)
B4 C1 B1 B5 -36.0(5)
B4 C1 B1 B6 3.1(7)
B4 C1 B1 B7 67.5(6)
B4 C1 B2 Ir1 145.3(4)
B4 C1 B2 B1 -104.8(5)
B4 C1 B2 B3 35.8(5)
B4 C1 B2 B7 -65.7(6)
B4 C1 B2 B8 -4.3(7)
B4 C1 B3 B2 -143.7(5)
B4 C1 B3 B8 -102.6(6)
B4 C1 B3 B9 -39.9(5)
B4 C1 B5 B1 142.2(5)
B4 C1 B5 B6 103.7(6)
B4 C1 B5 B10 40.1(5)
B4 B3 B8 B2 -103.3(5)
B4 B3 B8 B7 -64.0(6)
B4 B3 B8 B9 36.5(5)
B4 B3 B8 B11 -1.2(7)
B4 B3 B9 B8 -138.9(6)
B4 B3 B9 B10 -37.0(5)
B4 B3 B9 B11 -100.5(6)
B4 B5 B6 B1 99.5(5)
B4 B5 B6 B7 62.7(7)
B4 B5 B6 B10 -38.1(5)
B4 B5 B6 B11 -0.5(8)
B4 B5 B10 B6 137.5(6)
B4 B5 B10 B9 37.9(5)
B4 B5 B10 B11 100.5(7)
B4 B9 B10 B5 -38.3(5)
B4 B9 B10 B6 -101.0(6)
B4 B9 B10 B11 -138.0(6)
B4 B9 B11 B6 -0.8(8)
B4 B9 B11 B7 -65.4(7)
B4 B9 B11 B8 -102.0(6)
B4 B9 B11 B10 37.2(5)
B4 B10 B11 B6 100.8(6)
B4 B10 B11 B7 62.9(8)
B4 B10 B11 B8 -0.6(7)
B4 B10 B11 B9 -37.1(5)
B5 C1 C2 O1 -46.1(7)
B5 C1 C2 N1 130.4(5)
B5 C1 B1 B2 144.1(5)
B5 C1 B1 B6 39.1(5)
B5 C1 B1 B7 103.5(6)
B5 C1 B2 Ir1 -145.4(4)
B5 C1 B2 B1 -35.5(5)
B5 C1 B2 B3 105.1(6)
B5 C1 B2 B7 3.6(6)
B5 C1 B2 B8 65.0(6)
B5 C1 B3 B2 -108.2(5)
B5 C1 B3 B4 35.5(5)
B5 C1 B3 B8 -67.1(6)
B5 C1 B3 B9 -4.4(6)
B5 C1 B4 B3 -142.9(5)
B5 C1 B4 B9 -102.9(6)
B5 C1 B4 B10 -39.7(5)
B5 B1 B2 Ir1 129.3(5)
B5 B1 B2 C1 32.7(5)
B5 B1 B2 B3 -0.6(7)
B5 B1 B2 B7 -100.9(6)
B5 B1 B2 B8 -61.8(6)
B5 B1 B6 B7 138.5(5)
B5 B1 B6 B10 37.4(5)
B5 B1 B6 B11 100.9(6)
B5 B1 B7 B2 103.3(5)
B5 B1 B7 B6 -37.3(5)
B5 B1 B7 B8 63.7(7)
B5 B1 B7 B11 -0.1(7)
B5 B4 B9 B3 -100.5(5)
B5 B4 B9 B8 -63.7(7)
B5 B4 B9 B10 38.0(5)
B5 B4 B9 B11 0.5(7)
B5 B4 B10 B6 -37.7(5)
B5 B4 B10 B9 -137.2(5)
B5 B4 B10 B11 -100.0(6)
B5 B6 B7 B1 37.6(5)
B5 B6 B7 B2 1.3(7)
B5 B6 B7 B8 -62.3(7)
B5 B6 B7 B11 -99.9(6)
B5 B6 B10 B4 38.1(5)
B5 B6 B10 B9 100.7(6)
B5 B6 B10 B11 137.8(7)
B5 B6 B11 B7 101.4(6)
B5 B6 B11 B8 64.1(7)
B5 B6 B11 B9 0.8(8)
B5 B6 B11 B10 -37.1(6)
B5 B10 B11 B6 37.2(6)
B5 B10 B11 B7 -0.7(9)
B5 B10 B11 B8 -64.2(8)
B5 B10 B11 B9 -100.7(6)
B6 B1 B2 Ir1 -166.5(4)
B6 B1 B2 C1 97.0(5)
B6 B1 B2 B3 63.7(6)
B6 B1 B2 B7 -36.7(5)
B6 B1 B2 B8 2.5(7)
B6 B1 B5 C1 -135.3(6)
B6 B1 B5 B4 -101.9(6)
B6 B1 B5 B10 -38.5(6)
B6 B1 B7 B2 140.6(5)
B6 B1 B7 B8 101.0(6)
B6 B1 B7 B11 37.2(6)
B6 B5 B10 B4 -137.5(6)
B6 B5 B10 B9 -99.7(6)
B6 B5 B10 B11 -37.0(6)
B6 B7 B8 B2 102.8(6)
B6 B7 B8 B3 63.0(7)
B6 B7 B8 B9 -0.4(7)
B6 B7 B8 B11 -36.9(5)
B6 B7 B11 B8 138.3(6)
B6 B7 B11 B9 101.7(6)
B6 B7 B11 B10 37.7(6)
B6 B10 B11 B7 -37.9(6)
B6 B10 B11 B8 -101.4(6)
B6 B10 B11 B9 -137.9(6)
B7 B1 B2 Ir1 -129.8(5)
B7 B1 B2 C1 133.7(5)
B7 B1 B2 B3 100.4(5)
B7 B1 B2 B8 39.2(5)
B7 B1 B5 C1 -97.2(5)
B7 B1 B5 B4 -63.7(7)
B7 B1 B5 B6 38.2(5)
B7 B1 B5 B10 -0.3(7)
B7 B1 B6 B5 -138.5(5)
B7 B1 B6 B10 -101.1(6)
B7 B1 B6 B11 -37.6(5)
B7 B2 B3 C1 93.9(5)
B7 B2 B3 B4 61.0(7)
B7 B2 B3 B8 -38.8(5)
B7 B2 B3 B9 -2.3(7)
B7 B2 B8 B3 135.9(6)
B7 B2 B8 B9 99.5(7)
B7 B2 B8 B11 36.0(5)
B7 B6 B10 B4 -62.7(7)
B7 B6 B10 B5 -100.8(6)
B7 B6 B10 B9 -0.1(7)
B7 B6 B10 B11 37.1(6)
B7 B6 B11 B8 -37.3(5)
B7 B6 B11 B9 -100.7(7)
B7 B6 B11 B10 -138.5(6)
B7 B8 B9 B3 100.9(6)
B7 B8 B9 B4 63.5(7)
B7 B8 B9 B10 0.3(8)
B7 B8 B9 B11 -36.5(5)
B7 B8 B11 B6 37.9(5)
B7 B8 B11 B9 138.9(6)
B7 B8 B11 B10 102.1(6)
B8 B2 B3 C1 132.7(6)
B8 B2 B3 B4 99.8(6)
B8 B2 B3 B9 36.4(5)
B8 B2 B7 B1 -135.3(5)
B8 B2 B7 B6 -99.9(6)
B8 B2 B7 B11 -36.7(5)
B8 B3 B4 C1 96.8(5)
B8 B3 B4 B5 63.8(6)
B8 B3 B4 B9 -37.0(5)
B8 B3 B4 B10 0.9(6)
B8 B3 B9 B4 138.9(6)
B8 B3 B9 B10 101.9(6)
B8 B3 B9 B11 38.3(6)
B8 B7 B11 B6 -138.3(6)
B8 B7 B11 B9 -36.6(6)
B8 B7 B11 B10 -100.7(7)
B8 B9 B10 B4 100.9(6)
B8 B9 B10 B5 62.5(7)
B8 B9 B10 B6 -0.1(8)
B8 B9 B10 B11 -37.1(6)
B8 B9 B11 B6 101.2(6)
B8 B9 B11 B7 36.6(6)
B8 B9 B11 B10 139.2(6)
B9 B3 B4 C1 133.8(5)
B9 B3 B4 B5 100.8(6)
B9 B3 B4 B10 37.9(5)
B9 B3 B8 B2 -139.8(6)
B9 B3 B8 B7 -100.5(6)
B9 B3 B8 B11 -37.7(5)
B9 B4 B5 C1 95.5(5)
B9 B4 B5 B1 62.7(6)
B9 B4 B5 B6 0.0(7)
B9 B4 B5 B10 -38.7(5)
B9 B4 B10 B5 137.2(5)
B9 B4 B10 B6 99.5(6)
B9 B4 B10 B11 37.2(5)
B9 B8 B11 B6 -101.0(6)
B9 B8 B11 B7 -138.9(6)
B9 B8 B11 B10 -36.8(5)
B9 B10 B11 B6 137.9(6)
B9 B10 B11 B7 100.0(7)
B9 B10 B11 B8 36.5(5)
B10 B4 B5 C1 134.2(5)
B10 B4 B5 B1 101.4(6)
B10 B4 B5 B6 38.7(5)
B10 B4 B9 B3 -138.5(5)
B10 B4 B9 B8 -101.7(7)
B10 B4 B9 B11 -37.5(6)
B10 B5 B6 B1 137.7(6)
B10 B5 B6 B7 100.8(6)
B10 B5 B6 B11 37.7(6)
B10 B6 B7 B1 100.2(6)
B10 B6 B7 B2 63.9(7)
B10 B6 B7 B8 0.3(7)
B10 B6 B7 B11 -37.3(6)
B10 B6 B11 B7 138.5(6)
B10 B6 B11 B8 101.2(7)
B10 B6 B11 B9 37.9(6)
B10 B9 B11 B6 -38.0(6)
B10 B9 B11 B7 -102.6(6)
B10 B9 B11 B8 -139.2(6)
B11 B6 B7 B1 137.5(6)
B11 B6 B7 B2 101.2(6)
B11 B6 B7 B8 37.6(6)
B11 B6 B10 B4 -99.7(7)
B11 B6 B10 B5 -137.8(7)
B11 B6 B10 B9 -37.2(6)
B11 B7 B8 B2 139.7(6)
B11 B7 B8 B3 99.9(6)
B11 B7 B8 B9 36.5(5)
B11 B8 B9 B3 137.4(6)
B11 B8 B9 B4 100.0(6)
B11 B8 B9 B10 36.8(6)
B11 B9 B10 B4 138.0(6)
B11 B9 B10 B5 99.6(6)
B11 B9 B10 B6 37.0(6)
C22 N3 C24 C25 175.2(7)
C22 N3 C26 C27 -60.5(11)
C22 N3 C28 C29 58.8(10)
C24 N3 C22 C23 175.4(8)
C24 N3 C26 C27 56.3(11)
C24 N3 C28 C29 -58.3(10)
C26 N3 C22 C23 -64.6(10)
C26 N3 C24 C25 55.5(9)
C26 N3 C28 C29 -180.0(9)
C28 N3 C22 C23 55.1(10)
C28 N3 C24 C25 -64.3(9)
C28 N3 C26 C27 177.9(9)
